data_4031884
loop_
_publ_author_name
'Saglam, Mehmet F.'
'Alborzi, Ali R.'
'Payne, Alan D.'
'Willis, Anthony C.'
'Paddon-Row, Michael N'
'Sherburn, Michael S.'

_publ_section_title
;
 Synthesis and Diels-Alder Reactivity of Substituted [4]Dendralenes.
;
_journal_issue 4
_journal_name_full 'The Journal of organic chemistry'
_journal_page_first 1461
_journal_page_last 1475
_journal_paper_doi 10.1021/acs.joc.5b02583
_journal_volume 81
_journal_year 2016
_chemical_absolute_configuration unk
_chemical_formula_moiety 'C24 H27 N3 O6, H2 O'
_chemical_formula_sum 'C24 H29 N3 O7'
_chemical_formula_weight 471.51
_space_group_IT_number 19
_symmetry_cell_setting orthorhombic
_symmetry_space_group_name_Hall 'P 2ac 2ab'
_symmetry_space_group_name_H-M 'P 21 21 21'
_atom_sites_solution_hydrogens geom
_atom_sites_solution_primary direct
_audit_creation_date 08-06-06
_audit_creation_method CRYSTALS_ver_12.85
_audit_update_record
;
2008-06-06 - Report on C24 H29 N3 O7
             by Anthony C. Willis
             for Ali Reza Alborzi and Mick Sherburn
2008-06-06 - passes checkcif tests with minor warnings
;
_cell_angle_alpha 90
_cell_angle_beta 90
_cell_angle_gamma 90
_cell_formula_units_Z 4
_cell_length_a 7.6862(3)
_cell_length_b 10.4995(4)
_cell_length_c 28.4514(11)
_cell_measurement_reflns_used 74733
_cell_measurement_temperature 200
_cell_measurement_theta_max 25
_cell_measurement_theta_min 2.6
_cell_volume 2296.06(15)
_computing_cell_refinement 'DENZO/SCALEPACK (Otwinowski & Minor, 1997)'
_computing_data_collection 'COLLECT (Nonius, 1997-2001).'
_computing_data_reduction 'DENZO/SCALEPACK (Otwinowski & Minor, 1997)'
_computing_molecular_graphics
; 
ORTEP-II (Johnson 1976) in teXsan (MSC, 1992-1997)
;
_computing_publication_material 'CRYSTALS (Betteridge et al., 2003)'
_computing_structure_refinement 'CRYSTALS (Betteridge et al., 2003)'
_computing_structure_solution 'SIR92 (Altomare et al., 1994)'
_diffrn_ambient_temperature 200
_diffrn_measured_fraction_theta_full 0.995
_diffrn_measured_fraction_theta_max 0.995
_diffrn_measurement_device 'Nonius KappaCCD'
_diffrn_measurement_device_type Area
_diffrn_measurement_method ' \f and \w scans with CCD '
_diffrn_radiation_monochromator graphite
_diffrn_radiation_type 'Mo K\a'
_diffrn_radiation_wavelength 0.71073
_diffrn_reflns_av_R_equivalents 0.109
_diffrn_reflns_limit_h_max 9
_diffrn_reflns_limit_h_min -8
_diffrn_reflns_limit_k_max 11
_diffrn_reflns_limit_k_min -12
_diffrn_reflns_limit_l_max 33
_diffrn_reflns_limit_l_min -33
_diffrn_reflns_number 18129
_diffrn_reflns_theta_full 25.039
_diffrn_reflns_theta_max 25.039
_diffrn_reflns_theta_min 2.745
_diffrn_standards_number 0
_exptl_absorpt_coefficient_mu 0.101
_exptl_absorpt_correction_T_max 0.991
_exptl_absorpt_correction_T_min 0.971
_exptl_absorpt_correction_type integration
_exptl_absorpt_process_details
;
via Gaussian method (Coppens, 1970) implemented in maXus (2000)
;
_exptl_crystal_colour colourless
_exptl_crystal_density_diffrn 1.364
_exptl_crystal_density_method 'not measured'
_exptl_crystal_description plate
_exptl_crystal_F_000 1000
_exptl_crystal_size_max 0.40
_exptl_crystal_size_mid 0.24
_exptl_crystal_size_min 0.10
_refine_diff_density_max 0.45
_refine_diff_density_min -0.42
_refine_ls_abs_structure_details
;
The crystal comes from racemic solution.
The absolute configuration  could not be determined.
The chirality of the molecule has been chosen arbitrarily.
;
_refine_ls_extinction_method None
_refine_ls_goodness_of_fit_ref 0.9925
_refine_ls_hydrogen_treatment noref
_refine_ls_matrix_type full
_refine_ls_number_parameters 307
_refine_ls_number_reflns 2345
_refine_ls_number_restraints 0
_refine_ls_R_factor_all 0.0812
_refine_ls_R_factor_gt 0.0582
_refine_ls_shift/su_max 0.014361
_refine_ls_structure_factor_coef Fsqd
_refine_ls_weighting_details
;
 Method= Modified Sheldrick 
 w=1/[\s^2^(F^2^) + ( 0.08P)^2^ + 0.82P] 
 ,where P=(max(Fo^2^,0) + 2Fc^2^)/3 
;
_refine_ls_weighting_scheme calc
_refine_ls_wR_factor_all 0.1576
_refine_ls_wR_factor_gt 0.1499
_refine_ls_wR_factor_ref 0.1576
_reflns_limit_h_max 9
_reflns_limit_h_min 0
_reflns_limit_k_max 12
_reflns_limit_k_min 0
_reflns_limit_l_max 33
_reflns_limit_l_min 0
_reflns_number_gt 1644
_reflns_number_total 2345
_reflns_threshold_expression I>2.0\s(I)
_oxford_diffrn_Wilson_B_factor 3.27
_oxford_diffrn_Wilson_scale 3.91
_oxford_refine_ls_r_factor_ref 0.0812
_oxford_refine_ls_scale 0.523(2)
_oxford_reflns_number_all 2345
_oxford_reflns_threshold_expression_ref I>-10.0\s(I)
_oxford_structure_analysis_title '6051745 she0817'
_cod_data_source_file jo5b02583_si_001.cif
_cod_data_source_block compound_59
_cod_depositor_comments
;
The following automatic conversions were performed:

'_symmetry_cell_setting' value 'Orthorhombic' changed to
'orthorhombic' according to
/usr/data/users/saulius/crontab/automatic-downloads/current/ACS/lib/dictionaries/cif_core.dic
dictionary named 'cif_core.dic' version 2.4.2 from 2011-04-26.

Automatic conversion script
Id: cif_fix_values 4268 2015-11-12 08:31:59Z antanas 
;
_cod_original_sg_symbol_Hall 'P 2ac 2ab '
_cod_original_sg_symbol_H-M 'P 21 21 21 '
_cod_database_code 4031884

loop_
_symmetry_equiv_pos_as_xyz
x,y,z
x+1/2,-y+1/2,-z
-x,y+1/2,-z+1/2
-x+1/2,-y,z+1/2

loop_
_atom_site_label
_atom_site_type_symbol
_atom_site_fract_x
_atom_site_fract_y
_atom_site_fract_z
_atom_site_U_iso_or_equiv
_atom_site_occupancy
_atom_site_adp_type
_atom_site_refinement_flags_posn
O17 O 0.8890(6) 0.0147(4) 0.67836(13) 0.0542 1.0000 Uani .
O21 O 0.7117(6) -0.0658(3) 0.52889(13) 0.0463 1.0000 Uani .
O23 O 0.6004(5) 0.3781(4) 0.48330(13) 0.0505 1.0000 Uani .
O27 O 0.5223(9) 0.7091(4) 0.58309(16) 0.0896 1.0000 Uani .
O29 O -0.0221(5) 0.4589(4) 0.70934(15) 0.0534 1.0000 Uani .
O33 O 0.4882(5) 0.3105(4) 0.76747(14) 0.0546 1.0000 Uani .
O99 O 0.7287(7) 0.4696(6) 0.82047(19) 0.0953 1.0000 Uani .
N18 N 0.8233(7) -0.0507(4) 0.60332(16) 0.0457 1.0000 Uani .
N24 N 0.5988(6) 0.5521(4) 0.53171(16) 0.0443 1.0000 Uani .
N30 N 0.2190(5) 0.3587(4) 0.73843(16) 0.0369 1.0000 Uani .
C1 C 0.6450(7) 0.1081(5) 0.63543(18) 0.0364 1.0000 Uani .
C2 C 0.5665(8) 0.0639(5) 0.58847(17) 0.0358 1.0000 Uani .
C3 C 0.5209(8) 0.1712(5) 0.55449(18) 0.0390 1.0000 Uani .
C4 C 0.4390(7) 0.2818(5) 0.58069(16) 0.0338 1.0000 Uani .
C5 C 0.3867(7) 0.3953(5) 0.54744(17) 0.0369 1.0000 Uani .
C6 C 0.3420(7) 0.5166(5) 0.57543(18) 0.0378 1.0000 Uani .
C7 C 0.3202(6) 0.4920(5) 0.62762(17) 0.0321 1.0000 Uani .
C8 C 0.2615(7) 0.6030(5) 0.65793(18) 0.0380 1.0000 Uani .
C9 C 0.2614(6) 0.5665(5) 0.70950(18) 0.0328 1.0000 Uani .
C10 C 0.4355(6) 0.5114(5) 0.72680(17) 0.0295 1.0000 Uani .
C11 C 0.5694(6) 0.4954(5) 0.68696(16) 0.0339 1.0000 Uani .
C12 C 0.4861(6) 0.4310(5) 0.64561(17) 0.0314 1.0000 Uani .
C13 C 0.5433(6) 0.3270(5) 0.62242(17) 0.0309 1.0000 Uani .
C14 C 0.7012(7) 0.2501(4) 0.63692(18) 0.0324 1.0000 Uani .
C15 C 0.8647(7) 0.2811(6) 0.6085(2) 0.0457 1.0000 Uani .
C16 C 0.7994(8) 0.0205(5) 0.64344(19) 0.0441 1.0000 Uani .
C19 C 0.9666(10) -0.1398(6) 0.5979(2) 0.0703 1.0000 Uani .
C20 C 0.7032(8) -0.0261(5) 0.56837(18) 0.0362 1.0000 Uani .
C22 C 0.5388(7) 0.4330(5) 0.51653(18) 0.0396 1.0000 Uani .
C25 C 0.7535(8) 0.6139(6) 0.5120(2) 0.0620 1.0000 Uani .
C26 C 0.4908(10) 0.6062(6) 0.5653(2) 0.0550 1.0000 Uani .
C28 C 0.1316(7) 0.4607(5) 0.71801(19) 0.0375 1.0000 Uani .
C31 C 0.1311(8) 0.2422(5) 0.7537(2) 0.0572 1.0000 Uani .
C32 C 0.3918(7) 0.3822(5) 0.74715(18) 0.0376 1.0000 Uani .
H11 H 0.5612 0.0935 0.6614 0.0451 1.0000 Uiso R
H21 H 0.4602 0.0144 0.5952 0.0427 1.0000 Uiso R
H31 H 0.6263 0.2009 0.5392 0.0449 1.0000 Uiso R
H32 H 0.4423 0.1409 0.5301 0.0449 1.0000 Uiso R
H41 H 0.3281 0.2489 0.5934 0.0407 1.0000 Uiso R
H51 H 0.2886 0.3719 0.5271 0.0430 1.0000 Uiso R
H61 H 0.2349 0.5523 0.5628 0.0489 1.0000 Uiso R
H71 H 0.2284 0.4285 0.6309 0.0403 1.0000 Uiso R
H81 H 0.3406 0.6743 0.6523 0.0482 1.0000 Uiso R
H82 H 0.1429 0.6274 0.6490 0.0479 1.0000 Uiso R
H91 H 0.2281 0.6393 0.7283 0.0416 1.0000 Uiso R
H101 H 0.4844 0.5631 0.7526 0.0382 1.0000 Uiso R
H111 H 0.6663 0.4457 0.6981 0.0404 1.0000 Uiso R
H112 H 0.6097 0.5780 0.6769 0.0398 1.0000 Uiso R
H141 H 0.7254 0.2702 0.6706 0.0384 1.0000 Uiso R
H151 H 0.8907 0.3699 0.6123 0.0684 1.0000 Uiso R
H152 H 0.9617 0.2339 0.6205 0.0682 1.0000 Uiso R
H153 H 0.8467 0.2640 0.5754 0.0675 1.0000 Uiso R
H191 H 0.9803 -0.1612 0.5646 0.1040 1.0000 Uiso R
H192 H 0.9428 -0.2153 0.6163 0.1043 1.0000 Uiso R
H193 H 1.0723 -0.1012 0.6095 0.1041 1.0000 Uiso R
H251 H 0.7418 0.7037 0.5157 0.0922 1.0000 Uiso R
H252 H 0.8558 0.5852 0.5280 0.0921 1.0000 Uiso R
H253 H 0.7607 0.5943 0.4786 0.0917 1.0000 Uiso R
H311 H 0.2136 0.1744 0.7555 0.0834 1.0000 Uiso R
H312 H 0.0811 0.2557 0.7848 0.0833 1.0000 Uiso R
H313 H 0.0400 0.2199 0.7312 0.0831 1.0000 Uiso R

loop_
_atom_site_aniso_label
_atom_site_aniso_U_11
_atom_site_aniso_U_22
_atom_site_aniso_U_33
_atom_site_aniso_U_23
_atom_site_aniso_U_13
_atom_site_aniso_U_12
O17 0.066(3) 0.045(2) 0.052(2) 0.003(2) -0.013(2) 0.014(2)
O21 0.061(3) 0.028(2) 0.049(2) 0.0007(18) 0.006(2) 0.001(2)
O23 0.065(3) 0.036(2) 0.051(2) -0.004(2) 0.012(2) -0.001(2)
O27 0.148(6) 0.039(2) 0.082(3) -0.016(2) 0.050(4) -0.030(3)
O29 0.024(2) 0.053(3) 0.083(3) -0.004(2) -0.003(2) -0.001(2)
O33 0.038(2) 0.035(2) 0.090(3) 0.013(2) -0.011(2) 0.005(2)
O99 0.067(3) 0.101(4) 0.118(4) 0.004(4) -0.001(3) 0.000(4)
N18 0.054(3) 0.032(2) 0.051(3) -0.001(2) 0.002(3) 0.008(3)
N24 0.051(3) 0.027(2) 0.055(3) -0.001(2) 0.007(2) -0.011(2)
N30 0.022(2) 0.027(2) 0.062(3) 0.003(2) 0.005(2) 0.000(2)
C1 0.039(3) 0.029(3) 0.041(3) 0.005(2) 0.002(2) 0.004(3)
C2 0.035(3) 0.031(3) 0.042(3) 0.001(2) 0.002(3) -0.002(3)
C3 0.042(3) 0.031(3) 0.044(3) -0.005(2) -0.004(3) -0.002(3)
C4 0.034(3) 0.028(3) 0.040(3) 0.000(2) -0.001(3) 0.000(3)
C5 0.036(3) 0.032(3) 0.043(3) -0.002(2) -0.007(3) 0.000(3)
C6 0.033(3) 0.029(3) 0.051(3) -0.002(2) -0.004(3) 0.014(3)
C7 0.020(2) 0.029(3) 0.047(3) 0.001(2) -0.003(2) 0.005(2)
C8 0.027(3) 0.028(3) 0.060(3) -0.002(3) 0.002(3) 0.008(2)
C9 0.022(3) 0.026(3) 0.050(3) -0.007(2) 0.002(2) 0.007(2)
C10 0.018(2) 0.026(3) 0.045(3) -0.003(2) 0.000(2) 0.000(2)
C11 0.023(2) 0.032(3) 0.048(3) -0.002(2) 0.002(2) 0.002(2)
C12 0.028(3) 0.026(3) 0.041(3) 0.001(2) 0.001(2) 0.002(2)
C13 0.022(3) 0.028(3) 0.042(3) 0.002(2) -0.001(2) 0.005(2)
C14 0.028(3) 0.026(3) 0.043(3) -0.005(2) -0.003(2) 0.008(2)
C15 0.035(3) 0.032(3) 0.071(4) -0.008(3) 0.002(3) -0.001(3)
C16 0.055(4) 0.037(3) 0.040(3) 0.006(3) 0.001(3) 0.002(3)
C19 0.079(5) 0.048(4) 0.084(4) -0.006(4) -0.002(4) 0.037(4)
C20 0.048(3) 0.026(3) 0.034(3) 0.002(2) 0.001(3) -0.002(3)
C22 0.048(3) 0.034(3) 0.037(3) 0.003(3) 0.000(3) -0.005(3)
C25 0.066(4) 0.042(3) 0.078(4) 0.000(3) 0.020(4) -0.013(4)
C26 0.084(5) 0.031(3) 0.050(3) -0.001(3) 0.012(4) -0.007(4)
C28 0.029(3) 0.035(3) 0.048(3) -0.009(3) 0.007(3) 0.002(3)
C31 0.040(3) 0.031(3) 0.101(5) 0.007(3) 0.005(4) -0.016(3)
C32 0.025(3) 0.037(3) 0.050(3) -0.001(3) 0.001(3) 0.005(3)

loop_
_atom_type_symbol
_atom_type_scat_dispersion_real
_atom_type_scat_dispersion_imag
_atom_type_scat_Cromer_Mann_a1
_atom_type_scat_Cromer_Mann_b1
_atom_type_scat_Cromer_Mann_a2
_atom_type_scat_Cromer_Mann_b2
_atom_type_scat_Cromer_Mann_a3
_atom_type_scat_Cromer_Mann_b3
_atom_type_scat_Cromer_Mann_a4
_atom_type_scat_Cromer_Mann_b4
_atom_type_scat_Cromer_Mann_c
_atom_type_scat_source
C 0.0033 0.0016 2.3100 20.8439 1.0200 10.2075 1.5886 0.5687 0.8650 51.6512 0.2156 'International Tables Vol C 4.2.6.8 and 6.1.1.4'
H 0.0000 0.0000 0.4930 10.5109 0.3229 26.1257 0.1402 3.1424 0.0408 57.7998 0.0030 'International Tables Vol C 4.2.6.8 and 6.1.1.4'
N 0.0061 0.0033 12.2126 0.0057 3.1322 9.8933 2.0125 28.9975 1.1663 0.5826 -11.5290 'International Tables Vol C 4.2.6.8 and 6.1.1.4'
O 0.0106 0.0060 3.0485 13.2771 2.2868 5.7011 1.5463 0.3239 0.8670 32.9089 0.2508 'International Tables Vol C 4.2.6.8 and 6.1.1.4'

loop_
_exptl_crystal_face_index_h
_exptl_crystal_face_index_k
_exptl_crystal_face_index_l
_exptl_crystal_face_perp_dist
1 0 0 0.200
-1 0 0 0.200
0 1 0 0.140
0 -1 0 0.100
0 0 1 0.020
0 0 -1 0.080
-1 0 -9 0.080
-12 -16 -1 0.131

loop_
_geom_angle_atom_site_label_1
_geom_angle_atom_site_label_2
_geom_angle_atom_site_label_3
_geom_angle
_geom_angle_publ_flag
C16 N18 C19 122.6(5) yes
C16 N18 C20 113.9(5) yes
C19 N18 C20 123.4(5) yes
C22 N24 C25 122.9(5) yes
C22 N24 C26 112.4(5) yes
C25 N24 C26 124.6(5) yes
C28 N30 C31 123.0(4) yes
C28 N30 C32 113.8(5) yes
C31 N30 C32 122.9(5) yes
C2 C1 C14 115.0(4) yes
C2 C1 C16 104.7(4) yes
C14 C1 C16 111.1(4) yes
C2 C1 H11 110.3 no
C14 C1 H11 108.0 no
C16 C1 H11 107.6 no
C1 C2 C3 114.7(4) yes
C1 C2 C20 104.0(4) yes
C3 C2 C20 112.2(4) yes
C1 C2 H21 108.3 no
C3 C2 H21 108.8 no
C20 C2 H21 108.5 no
C2 C3 C4 110.4(4) yes
C2 C3 H31 109.2 no
C4 C3 H31 108.7 no
C2 C3 H32 110.7 no
C4 C3 H32 110.1 no
H31 C3 H32 107.6 no
C3 C4 C5 113.0(4) yes
C3 C4 C13 114.0(4) yes
C5 C4 C13 111.7(4) yes
C3 C4 H41 105.7 no
C5 C4 H41 105.3 no
C13 C4 H41 106.3 no
C4 C5 C6 111.9(4) yes
C4 C5 C22 110.5(4) yes
C6 C5 C22 104.8(4) yes
C4 C5 H51 111.2 no
C6 C5 H51 109.9 no
C22 C5 H51 108.4 no
C5 C6 C7 112.9(4) yes
C5 C6 C26 104.4(4) yes
C7 C6 C26 112.1(5) yes
C5 C6 H61 108.4 no
C7 C6 H61 109.5 no
C26 C6 H61 109.3 no
C6 C7 C8 117.3(4) yes
C6 C7 C12 108.1(4) yes
C8 C7 C12 112.5(4) yes
C6 C7 H71 106.9 no
C8 C7 H71 104.8 no
C12 C7 H71 106.7 no
C7 C8 C9 110.9(4) yes
C7 C8 H81 108.1 no
C9 C8 H81 110.6 no
C7 C8 H82 109.2 no
C9 C8 H82 108.5 no
H81 C8 H82 109.6 no
C8 C9 C10 113.8(4) yes
C8 C9 C28 109.9(4) yes
C10 C9 C28 104.2(4) yes
C8 C9 H91 109.7 no
C10 C9 H91 110.4 no
C28 C9 H91 108.5 no
C9 C10 C11 112.8(4) yes
C9 C10 C32 105.5(4) yes
C11 C10 C32 109.4(4) yes
C9 C10 H101 111.3 no
C11 C10 H101 110.6 no
C32 C10 H101 107.1 no
C10 C11 C12 109.9(4) yes
C10 C11 H111 109.5 no
C12 C11 H111 110.2 no
C10 C11 H112 109.5 no
C12 C11 H112 108.1 no
H111 C11 H112 109.6 no
C7 C12 C11 115.7(4) yes
C7 C12 C13 116.8(4) yes
C11 C12 C13 127.5(5) yes
C4 C13 C12 117.8(4) yes
C4 C13 C14 118.2(4) yes
C12 C13 C14 124.0(5) yes
C1 C14 C13 106.3(4) yes
C1 C14 C15 114.7(4) yes
C13 C14 C15 113.6(4) yes
C1 C14 H141 106.3 no
C13 C14 H141 107.3 no
C15 C14 H141 108.1 no
C14 C15 H151 108.6 no
C14 C15 H152 109.9 no
H151 C15 H152 107.5 no
C14 C15 H153 110.9 no
H151 C15 H153 108.6 no
H152 C15 H153 111.3 no
C1 C16 N18 108.0(5) yes
C1 C16 O17 126.8(5) yes
N18 C16 O17 125.2(6) yes
N18 C19 H191 109.4 no
N18 C19 H192 109.0 no
H191 C19 H192 110.9 no
N18 C19 H193 109.3 no
H191 C19 H193 109.7 no
H192 C19 H193 108.5 no
C2 C20 N18 107.9(4) yes
C2 C20 O21 127.2(5) yes
N18 C20 O21 124.9(5) yes
C5 C22 N24 107.9(5) yes
C5 C22 O23 129.3(5) yes
N24 C22 O23 122.7(5) yes
N24 C25 H251 108.5 no
N24 C25 H252 110.1 no
H251 C25 H252 109.6 no
N24 C25 H253 109.1 no
H251 C25 H253 108.9 no
H252 C25 H253 110.6 no
C6 C26 N24 109.2(5) yes
C6 C26 O27 128.7(6) yes
N24 C26 O27 122.0(7) yes
C9 C28 N30 108.3(4) yes
C9 C28 O29 128.6(5) yes
N30 C28 O29 123.1(5) yes
N30 C31 H311 109.4 no
N30 C31 H312 109.3 no
H311 C31 H312 108.8 no
N30 C31 H313 109.7 no
H311 C31 H313 109.4 no
H312 C31 H313 110.3 no
C10 C32 N30 107.9(5) yes
C10 C32 O33 127.4(5) yes
N30 C32 O33 124.7(5) yes

loop_
_geom_bond_atom_site_label_1
_geom_bond_atom_site_label_2
_geom_bond_distance
_geom_bond_publ_flag
O17 C16 1.210(6) yes
O21 C20 1.200(6) yes
O23 C22 1.205(6) yes
O27 C26 1.217(7) yes
O29 C28 1.207(6) yes
O33 C32 1.204(6) yes
N18 C16 1.377(7) yes
N18 C19 1.453(8) yes
N18 C20 1.381(7) yes
N24 C22 1.401(7) yes
N24 C25 1.467(7) yes
N24 C26 1.388(7) yes
N30 C28 1.391(7) yes
N30 C31 1.463(7) yes
N30 C32 1.374(6) yes
C1 C2 1.538(7) yes
C1 C14 1.553(7) yes
C1 C16 1.519(8) yes
C1 H11 0.993 no
C2 C3 1.526(7) yes
C2 C20 1.524(8) yes
C2 H21 0.987 no
C3 C4 1.517(7) yes
C3 H31 0.972 no
C3 H32 0.973 no
C4 C5 1.574(7) yes
C4 C13 1.509(7) yes
C4 H41 0.988 no
C5 C6 1.541(7) yes
C5 C22 1.515(7) yes
C5 H51 0.981 no
C6 C7 1.516(7) yes
C6 C26 1.508(8) yes
C6 H61 0.974 no
C7 C8 1.518(7) yes
C7 C12 1.516(7) yes
C7 H71 0.975 no
C8 C9 1.516(7) yes
C8 H81 0.978 no
C8 H82 0.981 no
C9 C10 1.538(7) yes
C9 C28 1.513(7) yes
C9 H91 0.967 no
C10 C11 1.541(6) yes
C10 C32 1.513(7) yes
C10 H101 0.986 no
C11 C12 1.500(7) yes
C11 H111 0.962 no
C11 H112 0.964 no
C12 C13 1.350(7) yes
C13 C14 1.515(7) yes
C14 C15 1.530(7) yes
C14 H141 0.999 no
C15 H151 0.960 no
C15 H152 0.958 no
C15 H153 0.967 no
C19 H191 0.978 no
C19 H192 0.968 no
C19 H193 0.966 no
C25 H251 0.954 no
C25 H252 0.958 no
C25 H253 0.972 no
C31 H311 0.955 no
C31 H312 0.974 no
C31 H313 0.978 no

loop_
_geom_contact_atom_site_label_1
_geom_contact_atom_site_label_2
_geom_contact_distance
_geom_contact_site_symmetry_2
_geom_contact_publ_flag
O17 O99 2.977(7) 3_746 no
O17 N30 2.996(6) 3_646 no
O17 C28 3.007(7) 3_646 no
O17 C32 3.329(7) 3_646 no
O17 O29 3.406(6) 3_646 no
O17 C9 3.437(6) 3_646 no
O17 C31 3.456(7) 3_646 no
O21 C5 3.119(6) 2_556 no
O21 C22 3.152(7) 2_556 no
O21 C6 3.175(6) 2_556 no
O21 O27 3.175(6) 1_545 no
O21 C25 3.412(7) 1_545 no
O21 N24 3.442(6) 2_556 no
O21 C26 3.459(8) 2_556 no
O21 O23 3.596(6) 2_556 no
O23 C3 3.445(7) 2_556 no
O23 C15 3.591(7) 2_456 no
O23 C4 3.593(7) 2_556 no
O27 C20 3.137(7) 1_565 no
O27 N18 3.470(7) 1_565 no
O29 C11 3.227(6) 1_455 no
O29 C31 3.264(7) 3_556 no
O29 C15 3.532(7) 1_455 no
O33 O99 2.912(7) . no
O33 C10 3.199(7) 3_646 no
O33 C9 3.271(7) 3_646 no
O33 C11 3.581(7) 3_646 no
O33 C8 3.599(7) 3_646 no
O99 C32 3.450(8) . no
O99 C1 3.455(8) 3_656 no
O99 C19 3.493(9) 3_756 no
O99 C10 3.518(7) . no
O99 C2 3.583(8) 3_656 no

loop_
_geom_torsion_atom_site_label_1
_geom_torsion_atom_site_label_2
_geom_torsion_atom_site_label_3
_geom_torsion_atom_site_label_4
_geom_torsion
_geom_torsion_publ_flag
O17 C16 N18 C19 -2.3(9) no
O17 C16 N18 C20 -180.0(5) no
O17 C16 C1 C2 -173.0(6) no
O17 C16 C1 C14 62.3(7) no
O21 C20 N18 C16 170.8(5) no
O21 C20 N18 C19 -6.9(9) no
O21 C20 C2 C1 -166.0(5) no
O21 C20 C2 C3 -41.5(8) no
O23 C22 N24 C25 -7.0(8) no
O23 C22 N24 C26 169.9(5) no
O23 C22 C5 C4 72.9(7) no
O23 C22 C5 C6 -166.4(5) no
O27 C26 N24 C22 179.2(6) no
O27 C26 N24 C25 -3.9(9) no
O27 C26 C6 C5 -172.1(7) no
O27 C26 C6 C7 -49.5(9) no
O29 C28 N30 C31 -3.5(8) no
O29 C28 N30 C32 -177.4(5) no
O29 C28 C9 C8 -56.4(7) no
O29 C28 C9 C10 -178.8(5) no
O33 C32 N30 C28 174.7(5) no
O33 C32 N30 C31 0.8(8) no
O33 C32 C10 C9 -174.4(5) no
O33 C32 C10 C11 64.0(7) no
N18 C16 C1 C2 8.3(6) no
N18 C16 C1 C14 -116.5(5) no
N18 C20 C2 C1 11.2(6) no
N18 C20 C2 C3 135.8(5) no
N24 C22 C5 C4 -109.6(5) no
N24 C22 C5 C6 11.1(5) no
N24 C26 C6 C5 6.1(6) no
N24 C26 C6 C7 128.7(5) no
N30 C28 C9 C8 123.4(5) no
N30 C28 C9 C10 1.0(5) no
N30 C32 C10 C9 5.6(5) no
N30 C32 C10 C11 -115.9(4) no
C1 C2 C3 C4 -41.1(7) no
C1 C14 C13 C4 -44.4(6) no
C1 C14 C13 C12 133.0(5) no
C1 C16 N18 C19 176.5(5) no
C1 C16 N18 C20 -1.2(6) no
C2 C1 C14 C13 54.2(6) no
C2 C1 C14 C15 -72.3(6) no
C2 C3 C4 C5 -179.3(5) no
C2 C3 C4 C13 51.7(6) no
C2 C20 N18 C16 -6.6(6) no
C2 C20 N18 C19 175.7(5) no
C3 C2 C1 C14 -12.3(7) no
C3 C2 C1 C16 -134.5(5) no
C3 C4 C5 C6 -167.4(5) no
C3 C4 C5 C22 -51.1(6) no
C3 C4 C13 C12 175.3(5) no
C3 C4 C13 C14 -7.2(6) no
C4 C3 C2 C20 -159.6(5) no
C4 C5 C6 C7 -12.5(6) no
C4 C5 C6 C26 109.6(5) no
C4 C13 C12 C7 0.6(7) no
C4 C13 C12 C11 -178.3(5) no
C4 C13 C14 C15 82.8(6) no
C5 C4 C13 C12 45.6(6) no
C5 C4 C13 C14 -136.8(5) no
C5 C6 C7 C8 -175.1(4) no
C5 C6 C7 C12 56.5(6) no
C5 C22 N24 C25 175.3(5) no
C5 C22 N24 C26 -7.7(6) no
C6 C5 C4 C13 -37.3(6) no
C6 C7 C8 C9 -175.0(4) no
C6 C7 C12 C11 126.5(5) no
C6 C7 C12 C13 -52.5(6) no
C6 C26 N24 C22 0.9(7) no
C6 C26 N24 C25 177.8(5) no
C7 C6 C5 C22 -132.2(4) no
C7 C8 C9 C10 53.5(6) no
C7 C8 C9 C28 -63.1(5) no
C7 C12 C11 C10 53.2(6) no
C7 C12 C13 C14 -176.8(4) no
C8 C7 C6 C26 67.3(6) no
C8 C7 C12 C11 -4.5(6) no
C8 C7 C12 C13 176.5(4) no
C8 C9 C10 C11 -4.4(6) no
C8 C9 C10 C32 -123.7(5) no
C9 C8 C7 C12 -48.8(6) no
C9 C10 C11 C12 -47.6(6) no
C9 C28 N30 C31 176.7(5) no
C9 C28 N30 C32 2.8(6) no
C10 C11 C12 C13 -127.9(5) no
C10 C32 N30 C28 -5.4(6) no
C10 C32 N30 C31 -179.3(4) no
C11 C10 C9 C28 115.4(5) no
C11 C12 C13 C14 4.3(8) no
C12 C7 C6 C26 -61.0(6) no
C12 C11 C10 C32 69.4(5) no
C12 C13 C14 C15 -99.8(6) no
C13 C4 C5 C22 79.1(5) no
C13 C14 C1 C16 172.9(4) no
C14 C1 C2 C20 110.7(5) no
C15 C14 C1 C16 46.4(6) no
C16 C1 C2 C20 -11.5(5) no
C22 C5 C6 C26 -10.2(5) no
C28 C9 C10 C32 -3.9(5) no
